data_4122010
loop_
_publ_author_name
'Hoshino, Manabu'
'Uchida, Emi'
'Norikane, Yasuo'
'Azumi, Reiko'
'Nozawa, Shunsuke'
'Tomita, Ayana'
'Sato, Tokushi'
'Adachi, Shin-Ichi'
'Koshihara, Shin-Ya'

_publ_section_title
;
 Crystal Melting by Light: X-ray Crystal Structure Analysis of an Azo
 Crystal Showing Photoinduced Crystal-Melt Transition.
;
_journal_issue 25
_journal_name_full 'Journal of the American Chemical Society'
_journal_page_first 9158
_journal_page_last 9164
_journal_paper_doi 10.1021/ja503652c
_journal_volume 136
_journal_year 2014
_chemical_formula_sum 'C74 H116 N4 O4'
_chemical_formula_weight 1125.71
_chemical_name_systematic
; 
 ? 
;
_space_group_IT_number 2
_symmetry_cell_setting triclinic
_symmetry_space_group_name_Hall '-P 1'
_symmetry_space_group_name_H-M 'P -1'
_atom_sites_solution_hydrogens geom
_atom_sites_solution_primary direct
_atom_sites_solution_secondary difmap
_audit_creation_method SHELXL-97
_cell_angle_alpha 109.5580(6)
_cell_angle_beta 104.2351(6)
_cell_angle_gamma 90.7803(4)
_cell_formula_units_Z 2
_cell_length_a 12.1829(1)
_cell_length_b 16.7868(2)
_cell_length_c 18.3860(2)
_cell_measurement_temperature 90(2)
_cell_volume 3415.41(6)
_computing_cell_refinement 'Scalepack (Otwinowski & Minor, 1997)'
_computing_data_collection 'marccd software (Doyle, 2006)'
_computing_data_reduction 'Denzo (Otwinowski & Minor, 1997)'
_computing_molecular_graphics 'ORTEP-3 for Windows (Farrugia, 1998)'
_computing_publication_material 'SHELXL-97 (Sheldrick, 1997)'
_computing_structure_refinement 'SHELXL-97 (Sheldrick, 1997)'
_computing_structure_solution 'SIR2011 (Burla et al., 2011)'
_diffrn_ambient_temperature 90(2)
_diffrn_measured_fraction_theta_full 0.863
_diffrn_measured_fraction_theta_max 0.863
_diffrn_measurement_device_type 'MarCCD 165 with MarDTB'
_diffrn_measurement_method 'phi scan'
_diffrn_radiation_monochromator 'Si 111'
_diffrn_radiation_source 'PF-AR NW14A undulator beamline'
_diffrn_radiation_type synchrotron
_diffrn_radiation_wavelength 0.68889
_diffrn_reflns_av_R_equivalents 0.0351
_diffrn_reflns_av_unetI/netI 0.0298
_diffrn_reflns_limit_h_max 17
_diffrn_reflns_limit_h_min -17
_diffrn_reflns_limit_k_max 23
_diffrn_reflns_limit_k_min -23
_diffrn_reflns_limit_l_max 26
_diffrn_reflns_limit_l_min -26
_diffrn_reflns_number 65845
_diffrn_reflns_theta_full 29.49
_diffrn_reflns_theta_max 29.49
_diffrn_reflns_theta_min 3.46
_exptl_absorpt_coefficient_mu 0.066
_exptl_absorpt_correction_T_max 0.98817
_exptl_absorpt_correction_T_min 0.96041
_exptl_absorpt_correction_type multi-scan
_exptl_absorpt_process_details 'PLATON-MULABS was used (A.L.Spek, 2008)'
_exptl_crystal_colour orange
_exptl_crystal_density_diffrn 1.095
_exptl_crystal_density_method 'not measured'
_exptl_crystal_description plate
_exptl_crystal_F_000 1240
_exptl_crystal_size_max 0.50
_exptl_crystal_size_mid 0.15
_exptl_crystal_size_min 0.05
_refine_diff_density_max 0.415
_refine_diff_density_min -0.262
_refine_diff_density_rms 0.039
_refine_ls_extinction_method none
_refine_ls_goodness_of_fit_ref 1.066
_refine_ls_hydrogen_treatment constr
_refine_ls_matrix_type full
_refine_ls_number_parameters 743
_refine_ls_number_reflns 18018
_refine_ls_number_restraints 0
_refine_ls_restrained_S_all 1.066
_refine_ls_R_factor_all 0.0559
_refine_ls_R_factor_gt 0.0506
_refine_ls_shift/su_max 0.001
_refine_ls_shift/su_mean 0.000
_refine_ls_structure_factor_coef Fsqd
_refine_ls_weighting_details 'calc w=1/[\s^2^(Fo^2^)+(0.0864P)^2^+0.5337P] where P=(Fo^2^+2Fc^2^)/3'
_refine_ls_weighting_scheme calc
_refine_ls_wR_factor_gt 0.1385
_refine_ls_wR_factor_ref 0.1431
_reflns_number_gt 15774
_reflns_number_total 18018
_reflns_threshold_expression >2sigma(I)
_cod_data_source_file ja503652c_si_002.cif
_cod_data_source_block 90K
_cod_depositor_comments 'Adding full bibliography for 4122010--4122014.cif.'
_cod_original_sg_symbol_H-M P-1
_cod_database_code 4122010

loop_
_symmetry_equiv_pos_as_xyz
'x, y, z'
'-x, -y, -z'

loop_
_atom_site_label
_atom_site_type_symbol
_atom_site_fract_x
_atom_site_fract_y
_atom_site_fract_z
_atom_site_U_iso_or_equiv
_atom_site_adp_type
_atom_site_occupancy
_atom_site_symmetry_multiplicity
_atom_site_calc_flag
_atom_site_refinement_flags
C1 C -0.03166(6) 0.27673(6) 0.12645(5) 0.01906(16) Uani 1 1 d .
C2 C -0.00985(6) 0.24474(6) 0.05147(5) 0.01947(16) Uani 1 1 d .
H2 H 0.0659 0.2517 0.0479 0.023 Uiso 1 1 calc R
C3 C -0.09474(6) 0.20312(5) -0.01803(5) 0.01845(15) Uani 1 1 d .
C4 C -0.20770(6) 0.19704(6) -0.01153(5) 0.01923(16) Uani 1 1 d .
C5 C -0.23062(7) 0.22934(6) 0.06302(6) 0.02066(16) Uani 1 1 d .
H5 H -0.3067 0.2248 0.0667 0.025 Uiso 1 1 calc R
C6 C -0.14279(7) 0.26818(6) 0.13218(6) 0.02010(16) Uani 1 1 d .
H6 H -0.1587 0.2887 0.1829 0.024 Uiso 1 1 calc R
C7 C -0.40472(7) 0.14777(6) -0.07685(6) 0.02249(17) Uani 1 1 d .
H7A H -0.4284 0.2035 -0.0492 0.027 Uiso 1 1 calc R
H7B H -0.4109 0.1098 -0.0465 0.027 Uiso 1 1 calc R
C8 C -0.48008(7) 0.10965(7) -0.16161(6) 0.02491(18) Uani 1 1 d .
H8A H -0.4579 0.0528 -0.1878 0.030 Uiso 1 1 calc R
H8B H -0.4690 0.1460 -0.1924 0.030 Uiso 1 1 calc R
C9 C -0.60572(7) 0.10159(6) -0.16247(6) 0.02251(17) Uani 1 1 d .
H9A H -0.6146 0.0717 -0.1258 0.027 Uiso 1 1 calc R
H9B H -0.6298 0.1592 -0.1421 0.027 Uiso 1 1 calc R
C10 C -0.68354(7) 0.05352(7) -0.24579(6) 0.02504(18) Uani 1 1 d .
H10A H -0.6556 -0.0024 -0.2675 0.030 Uiso 1 1 calc R
H10B H -0.6781 0.0857 -0.2814 0.030 Uiso 1 1 calc R
C11 C -0.80860(7) 0.03903(6) -0.24801(6) 0.02332(17) Uani 1 1 d .
H11A H -0.8162 0.0000 -0.2190 0.028 Uiso 1 1 calc R
H11B H -0.8347 0.0938 -0.2203 0.028 Uiso 1 1 calc R
C12 C -0.88381(7) 0.00140(7) -0.33361(6) 0.02675(19) Uani 1 1 d .
H12A H -0.8544 -0.0518 -0.3614 0.032 Uiso 1 1 calc R
H12B H -0.8768 0.0417 -0.3615 0.032 Uiso 1 1 calc R
C13 C -1.01008(7) -0.01832(7) -0.34169(6) 0.02649(19) Uani 1 1 d .
H13A H -1.0197 -0.0667 -0.3236 0.032 Uiso 1 1 calc R
H13B H -1.0374 0.0316 -0.3067 0.032 Uiso 1 1 calc R
C14 C -1.08162(7) -0.04032(7) -0.42802(6) 0.02624(19) Uani 1 1 d .
H14A H -1.0696 0.0077 -0.4460 0.031 Uiso 1 1 calc R
H14B H -1.0539 -0.0905 -0.4624 0.031 Uiso 1 1 calc R
C15 C -1.20894(7) -0.05928(7) -0.44048(6) 0.02524(18) Uani 1 1 d .
H15A H -1.2358 -0.0114 -0.4027 0.030 Uiso 1 1 calc R
H15B H -1.2221 -0.1109 -0.4278 0.030 Uiso 1 1 calc R
C16 C -1.27894(7) -0.07293(7) -0.52584(6) 0.02484(18) Uani 1 1 d .
H16A H -1.2661 -0.0213 -0.5385 0.030 Uiso 1 1 calc R
H16B H -1.2521 -0.1207 -0.5637 0.030 Uiso 1 1 calc R
C17 C -1.40612(7) -0.09214(7) -0.53785(6) 0.02590(18) Uani 1 1 d .
H17A H -1.4317 -0.0459 -0.4978 0.031 Uiso 1 1 calc R
H17B H -1.4189 -0.1454 -0.5278 0.031 Uiso 1 1 calc R
C18 C -1.47886(8) -0.10140(8) -0.62138(6) 0.0298(2) Uani 1 1 d .
H18A H -1.4670 -0.0489 -0.6319 0.045 Uiso 1 1 calc R
H18B H -1.5594 -0.1123 -0.6244 0.045 Uiso 1 1 calc R
H18C H -1.4569 -0.1490 -0.6614 0.045 Uiso 1 1 calc R
C19 C 0.24706(6) 0.35305(6) 0.25279(5) 0.01919(16) Uani 1 1 d .
C20 C 0.34778(6) 0.36873(5) 0.23379(5) 0.01903(15) Uani 1 1 d .
H20 H 0.3433 0.3729 0.1829 0.023 Uiso 1 1 calc R
C21 C 0.45407(6) 0.37832(5) 0.28715(5) 0.01821(15) Uani 1 1 d .
C22 C 0.45714(7) 0.37963(6) 0.36455(5) 0.01925(16) Uani 1 1 d .
C23 C 0.35664(7) 0.36771(6) 0.38558(5) 0.02108(16) Uani 1 1 d .
H23 H 0.3602 0.3701 0.4385 0.025 Uiso 1 1 calc R
C24 C 0.25184(7) 0.35235(6) 0.32911(5) 0.02081(16) Uani 1 1 d .
H24 H 0.1840 0.3415 0.3425 0.025 Uiso 1 1 calc R
C25 C 0.57870(7) 0.39692(6) 0.49611(5) 0.02086(16) Uani 1 1 d .
H25A H 0.5512 0.3424 0.4986 0.025 Uiso 1 1 calc R
H25B H 0.5377 0.4427 0.5244 0.025 Uiso 1 1 calc R
C26 C 0.70617(7) 0.41658(6) 0.53213(6) 0.02217(17) Uani 1 1 d .
H26A H 0.7304 0.4704 0.5267 0.027 Uiso 1 1 calc R
H26B H 0.7439 0.3711 0.5003 0.027 Uiso 1 1 calc R
C27 C 0.74923(7) 0.42495(6) 0.61979(6) 0.02153(16) Uani 1 1 d .
H27A H 0.7312 0.3704 0.6262 0.026 Uiso 1 1 calc R
H27B H 0.7112 0.4692 0.6528 0.026 Uiso 1 1 calc R
C28 C 0.87807(7) 0.44917(6) 0.64754(6) 0.02388(17) Uani 1 1 d .
H28A H 0.9136 0.4050 0.6124 0.029 Uiso 1 1 calc R
H28B H 0.8938 0.5032 0.6396 0.029 Uiso 1 1 calc R
C29 C 0.93624(7) 0.45969(6) 0.73419(6) 0.02276(17) Uani 1 1 d .
H29A H 0.9243 0.4055 0.7429 0.027 Uiso 1 1 calc R
H29B H 0.9020 0.5037 0.7705 0.027 Uiso 1 1 calc R
C30 C 1.06379(7) 0.48549(7) 0.75366(6) 0.02474(18) Uani 1 1 d .
H30A H 1.0976 0.4387 0.7198 0.030 Uiso 1 1 calc R
H30B H 1.0740 0.5359 0.7386 0.030 Uiso 1 1 calc R
C31 C 1.13020(7) 0.50621(6) 0.84095(6) 0.02390(17) Uani 1 1 d .
H31A H 1.1232 0.4557 0.8565 0.029 Uiso 1 1 calc R
H31B H 1.0974 0.5529 0.8757 0.029 Uiso 1 1 calc R
C32 C 1.25584(7) 0.53273(7) 0.85353(6) 0.02448(18) Uani 1 1 d .
H32A H 1.2899 0.4829 0.8242 0.029 Uiso 1 1 calc R
H32B H 1.2609 0.5767 0.8293 0.029 Uiso 1 1 calc R
C33 C 1.32695(7) 0.56734(6) 0.94060(6) 0.02348(17) Uani 1 1 d .
H33A H 1.2918 0.6156 0.9713 0.028 Uiso 1 1 calc R
H33B H 1.3278 0.5224 0.9644 0.028 Uiso 1 1 calc R
C34 C 1.44893(7) 0.59705(6) 0.94659(6) 0.02458(18) Uani 1 1 d .
H34A H 1.4795 0.5502 0.9103 0.029 Uiso 1 1 calc R
H34B H 1.4469 0.6453 0.9269 0.029 Uiso 1 1 calc R
C35 C 1.53126(8) 0.62476(7) 1.02989(6) 0.02799(19) Uani 1 1 d .
H35A H 1.5346 0.5771 1.0505 0.034 Uiso 1 1 calc R
H35B H 1.5032 0.6728 1.0667 0.034 Uiso 1 1 calc R
C36 C 1.65056(9) 0.65200(8) 1.02819(8) 0.0367(2) Uani 1 1 d .
H36A H 1.6766 0.6057 0.9894 0.055 Uiso 1 1 calc R
H36B H 1.7030 0.6654 1.0815 0.055 Uiso 1 1 calc R
H36C H 1.6485 0.7024 1.0125 0.055 Uiso 1 1 calc R
C37 C 0.56246(6) 0.37755(6) 0.25989(5) 0.01923(15) Uani 1 1 d .
H37A H 0.6284 0.4034 0.3070 0.023 Uiso 1 1 calc R
H37B H 0.5565 0.4116 0.2245 0.023 Uiso 1 1 calc R
C38 C 0.50223(6) 0.15135(6) 0.10769(5) 0.01924(16) Uani 1 1 d .
C39 C 0.49681(6) 0.23751(6) 0.14718(5) 0.01916(16) Uani 1 1 d .
H39 H 0.4336 0.2638 0.1271 0.023 Uiso 1 1 calc R
C40 C 0.58048(6) 0.28631(6) 0.21482(5) 0.01855(15) Uani 1 1 d .
C41 C 0.67612(6) 0.24651(6) 0.24110(5) 0.01997(16) Uani 1 1 d .
C42 C 0.68272(7) 0.16047(6) 0.20197(6) 0.02218(17) Uani 1 1 d .
H42 H 0.7471 0.1344 0.2205 0.027 Uiso 1 1 calc R
C43 C 0.59526(7) 0.11247(6) 0.13570(6) 0.02177(17) Uani 1 1 d .
H43 H 0.5993 0.0536 0.1099 0.026 Uiso 1 1 calc R
C44 C 0.85715(7) 0.25892(7) 0.33512(6) 0.02432(18) Uani 1 1 d .
H44A H 0.8923 0.2298 0.2914 0.029 Uiso 1 1 calc R
H44B H 0.8337 0.2163 0.3563 0.029 Uiso 1 1 calc R
C45 C 0.94187(7) 0.32815(7) 0.40111(6) 0.02523(18) Uani 1 1 d .
H45A H 0.9040 0.3604 0.4422 0.030 Uiso 1 1 calc R
H45B H 0.9691 0.3682 0.3786 0.030 Uiso 1 1 calc R
C46 C 1.04320(7) 0.29016(7) 0.43996(6) 0.02558(19) Uani 1 1 d .
H46A H 1.0802 0.2579 0.3984 0.031 Uiso 1 1 calc R
H46B H 1.0150 0.2496 0.4615 0.031 Uiso 1 1 calc R
C47 C 1.13213(7) 0.35655(7) 0.50761(6) 0.02486(18) Uani 1 1 d .
H47A H 1.1615 0.3968 0.4862 0.030 Uiso 1 1 calc R
H47B H 1.0955 0.3892 0.5493 0.030 Uiso 1 1 calc R
C48 C 1.23157(7) 0.31622(7) 0.54552(6) 0.02619(19) Uani 1 1 d .
H48A H 1.2686 0.2846 0.5037 0.031 Uiso 1 1 calc R
H48B H 1.2011 0.2745 0.5650 0.031 Uiso 1 1 calc R
C49 C 1.32172(7) 0.37939(6) 0.61510(6) 0.02499(18) Uani 1 1 d .
H49A H 1.3546 0.4201 0.5958 0.030 Uiso 1 1 calc R
H49B H 1.2852 0.4120 0.6569 0.030 Uiso 1 1 calc R
C50 C 1.41706(7) 0.33497(6) 0.65170(6) 0.02631(19) Uani 1 1 d .
H50A H 1.3828 0.2918 0.6677 0.032 Uiso 1 1 calc R
H50B H 1.4552 0.3047 0.6101 0.032 Uiso 1 1 calc R
C51 C 1.50687(7) 0.39410(6) 0.72442(6) 0.02517(18) Uani 1 1 d .
H51A H 1.4693 0.4247 0.7662 0.030 Uiso 1 1 calc R
H51B H 1.5424 0.4369 0.7087 0.030 Uiso 1 1 calc R
C52 C 1.59966(7) 0.34664(6) 0.75931(6) 0.02563(18) Uani 1 1 d .
H52A H 1.5644 0.3065 0.7781 0.031 Uiso 1 1 calc R
H52B H 1.6333 0.3128 0.7163 0.031 Uiso 1 1 calc R
C53 C 1.69477(7) 0.40482(7) 0.82871(6) 0.02673(19) Uani 1 1 d .
H53A H 1.7289 0.4460 0.8104 0.032 Uiso 1 1 calc R
H53B H 1.6616 0.4375 0.8724 0.032 Uiso 1 1 calc R
C54 C 1.78842(8) 0.35671(7) 0.86148(7) 0.0308(2) Uani 1 1 d .
H54A H 1.8184 0.3213 0.8171 0.037 Uiso 1 1 calc R
H54B H 1.7553 0.3182 0.8830 0.037 Uiso 1 1 calc R
C55 C 1.88677(8) 0.41566(9) 0.92743(7) 0.0367(2) Uani 1 1 d .
H55A H 1.9225 0.4520 0.9058 0.055 Uiso 1 1 calc R
H55B H 1.9432 0.3816 0.9473 0.055 Uiso 1 1 calc R
H55C H 1.8577 0.4512 0.9715 0.055 Uiso 1 1 calc R
C56 C 0.22840(6) 0.09159(6) -0.02904(5) 0.01892(15) Uani 1 1 d .
C57 C 0.14326(6) 0.13981(6) -0.05290(5) 0.01858(15) Uani 1 1 d .
H57 H 0.1634 0.1975 -0.0452 0.022 Uiso 1 1 calc R
C58 C 0.03015(6) 0.10589(6) -0.08745(5) 0.01836(15) Uani 1 1 d .
C59 C 0.00458(6) 0.01844(6) -0.10388(5) 0.01908(16) Uani 1 1 d .
C60 C 0.09023(7) -0.03140(6) -0.08360(6) 0.02099(16) Uani 1 1 d .
H60 H 0.0722 -0.0906 -0.0965 0.025 Uiso 1 1 calc R
C61 C 0.20122(7) 0.00552(6) -0.04467(6) 0.02068(16) Uani 1 1 d .
H61 H 0.2584 -0.0278 -0.0288 0.025 Uiso 1 1 calc R
C62 C -0.13776(7) -0.09970(6) -0.15008(6) 0.02177(17) Uani 1 1 d .
H62A H -0.1134 -0.1100 -0.0988 0.026 Uiso 1 1 calc R
H62B H -0.1003 -0.1378 -0.1885 0.026 Uiso 1 1 calc R
C63 C -0.26596(7) -0.11692(6) -0.18258(6) 0.02204(17) Uani 1 1 d .
H63A H -0.3011 -0.0727 -0.1471 0.026 Uiso 1 1 calc R
H63B H -0.2903 -0.1724 -0.1805 0.026 Uiso 1 1 calc R
C64 C -0.31132(7) -0.11834(6) -0.26804(6) 0.02334(17) Uani 1 1 d .
H64A H -0.2730 -0.1597 -0.3035 0.028 Uiso 1 1 calc R
H64B H -0.2934 -0.0615 -0.2699 0.028 Uiso 1 1 calc R
C65 C -0.44006(7) -0.14275(6) -0.29847(6) 0.02289(17) Uani 1 1 d .
H65A H -0.4576 -0.1984 -0.2939 0.027 Uiso 1 1 calc R
H65B H -0.4778 -0.1001 -0.2637 0.027 Uiso 1 1 calc R
C66 C -0.48932(7) -0.14854(6) -0.38483(6) 0.02375(17) Uani 1 1 d .
H66A H -0.4541 -0.1930 -0.4199 0.028 Uiso 1 1 calc R
H66B H -0.4690 -0.0937 -0.3900 0.028 Uiso 1 1 calc R
C67 C -0.61865(7) -0.16920(6) -0.41362(6) 0.02439(18) Uani 1 1 d .
H67A H -0.6535 -0.1250 -0.3780 0.029 Uiso 1 1 calc R
H67B H -0.6386 -0.2242 -0.4087 0.029 Uiso 1 1 calc R
C68 C -0.67012(7) -0.17452(6) -0.50004(6) 0.02502(18) Uani 1 1 d .
H68A H -0.6490 -0.1201 -0.5056 0.030 Uiso 1 1 calc R
H68B H -0.6375 -0.2200 -0.5362 0.030 Uiso 1 1 calc R
C69 C -0.79967(7) -0.19282(7) -0.52574(6) 0.02570(18) Uani 1 1 d .
H69A H -0.8316 -0.1462 -0.4903 0.031 Uiso 1 1 calc R
H69B H -0.8201 -0.2459 -0.5175 0.031 Uiso 1 1 calc R
C70 C -0.85572(8) -0.20217(7) -0.61255(6) 0.02683(19) Uani 1 1 d .
H70A H -0.8382 -0.1486 -0.6209 0.032 Uiso 1 1 calc R
H70B H -0.8234 -0.2481 -0.6485 0.032 Uiso 1 1 calc R
C71 C -0.98461(8) -0.22267(7) -0.63458(6) 0.02818(19) Uani 1 1 d .
H71A H -1.0011 -0.2754 -0.6246 0.034 Uiso 1 1 calc R
H71B H -1.0160 -0.1762 -0.5985 0.034 Uiso 1 1 calc R
C72 C -1.04645(9) -0.23438(8) -0.72075(7) 0.0334(2) Uani 1 1 d .
H72A H -1.0173 -0.2818 -0.7574 0.040 Uiso 1 1 calc R
H72B H -1.0301 -0.1821 -0.7316 0.040 Uiso 1 1 calc R
C73 C -1.17527(10) -0.25317(8) -0.73766(8) 0.0400(3) Uani 1 1 d .
H73A H -1.1923 -0.3081 -0.7328 0.060 Uiso 1 1 calc R
H73B H -1.2124 -0.2551 -0.7920 0.060 Uiso 1 1 calc R
H73C H -1.2036 -0.2083 -0.6990 0.060 Uiso 1 1 calc R
C74 C -0.06379(7) 0.16301(6) -0.09721(5) 0.01962(16) Uani 1 1 d .
H74A H -0.1318 0.1293 -0.1390 0.024 Uiso 1 1 calc R
H74B H -0.0380 0.2083 -0.1145 0.024 Uiso 1 1 calc R
N1 N 0.05708(6) 0.31098(5) 0.19904(5) 0.02024(14) Uani 1 1 d .
N2 N 0.14945(6) 0.33102(5) 0.18644(5) 0.02027(14) Uani 1 1 d .
N3 N 0.40925(6) 0.09791(5) 0.04542(5) 0.02041(14) Uani 1 1 d .
N4 N 0.33298(6) 0.14004(5) 0.02006(5) 0.01981(14) Uani 1 1 d .
O1 O -0.28951(5) 0.15791(5) -0.08131(4) 0.02280(13) Uani 1 1 d .
O2 O 0.56318(5) 0.39185(5) 0.41483(4) 0.02377(14) Uani 1 1 d .
O3 O 0.76004(5) 0.29759(4) 0.30545(4) 0.02299(13) Uani 1 1 d .
O4 O -0.10680(5) -0.01238(4) -0.13808(4) 0.02150(13) Uani 1 1 d .

loop_
_atom_site_aniso_label
_atom_site_aniso_U_11
_atom_site_aniso_U_22
_atom_site_aniso_U_33
_atom_site_aniso_U_23
_atom_site_aniso_U_13
_atom_site_aniso_U_12
C1 0.0130(3) 0.0204(4) 0.0215(4) 0.0051(4) 0.0036(3) 0.0014(3)
C2 0.0127(3) 0.0218(4) 0.0225(4) 0.0060(4) 0.0044(3) 0.0013(3)
C3 0.0140(3) 0.0194(4) 0.0211(4) 0.0064(4) 0.0041(3) 0.0020(3)
C4 0.0128(3) 0.0213(4) 0.0219(4) 0.0075(4) 0.0017(3) 0.0008(3)
C5 0.0125(3) 0.0253(4) 0.0236(4) 0.0084(4) 0.0040(3) 0.0013(3)
C6 0.0142(3) 0.0236(4) 0.0220(4) 0.0069(4) 0.0054(3) 0.0019(3)
C7 0.0116(3) 0.0296(4) 0.0242(4) 0.0085(4) 0.0025(3) 0.0009(3)
C8 0.0142(3) 0.0338(5) 0.0231(4) 0.0072(4) 0.0023(3) 0.0001(3)
C9 0.0140(3) 0.0272(4) 0.0238(4) 0.0069(4) 0.0031(3) 0.0019(3)
C10 0.0143(3) 0.0332(5) 0.0232(4) 0.0056(4) 0.0032(3) 0.0012(3)
C11 0.0144(3) 0.0296(5) 0.0237(4) 0.0074(4) 0.0036(3) 0.0011(3)
C12 0.0156(3) 0.0361(5) 0.0233(4) 0.0052(4) 0.0033(3) -0.0003(3)
C13 0.0155(3) 0.0343(5) 0.0250(4) 0.0067(4) 0.0026(3) -0.0014(3)
C14 0.0164(3) 0.0337(5) 0.0251(4) 0.0068(4) 0.0040(3) -0.0007(3)
C15 0.0167(4) 0.0321(5) 0.0241(4) 0.0081(4) 0.0029(3) -0.0013(3)
C16 0.0176(4) 0.0308(5) 0.0247(4) 0.0093(4) 0.0036(3) 0.0001(3)
C17 0.0171(4) 0.0344(5) 0.0247(4) 0.0098(4) 0.0037(3) -0.0001(3)
C18 0.0199(4) 0.0399(6) 0.0270(5) 0.0119(5) 0.0018(3) -0.0002(3)
C19 0.0130(3) 0.0207(4) 0.0207(4) 0.0039(4) 0.0036(3) 0.0010(3)
C20 0.0144(3) 0.0209(4) 0.0196(4) 0.0049(4) 0.0037(3) 0.0010(3)
C21 0.0138(3) 0.0190(4) 0.0195(4) 0.0041(3) 0.0040(3) 0.0003(2)
C22 0.0141(3) 0.0212(4) 0.0197(4) 0.0048(4) 0.0030(3) 0.0014(3)
C23 0.0167(3) 0.0251(4) 0.0203(4) 0.0064(4) 0.0051(3) 0.0016(3)
C24 0.0147(3) 0.0235(4) 0.0221(4) 0.0050(4) 0.0054(3) 0.0009(3)
C25 0.0162(3) 0.0258(4) 0.0184(4) 0.0061(4) 0.0029(3) 0.0018(3)
C26 0.0156(3) 0.0277(4) 0.0210(4) 0.0070(4) 0.0031(3) 0.0018(3)
C27 0.0167(3) 0.0241(4) 0.0211(4) 0.0064(4) 0.0024(3) 0.0011(3)
C28 0.0165(3) 0.0303(5) 0.0230(4) 0.0090(4) 0.0025(3) 0.0023(3)
C29 0.0168(3) 0.0264(4) 0.0224(4) 0.0076(4) 0.0018(3) 0.0014(3)
C30 0.0168(4) 0.0308(5) 0.0238(4) 0.0081(4) 0.0023(3) 0.0015(3)
C31 0.0170(3) 0.0287(5) 0.0237(4) 0.0087(4) 0.0021(3) 0.0011(3)
C32 0.0169(4) 0.0303(5) 0.0238(4) 0.0080(4) 0.0030(3) 0.0019(3)
C33 0.0193(4) 0.0265(4) 0.0228(4) 0.0087(4) 0.0023(3) 0.0016(3)
C34 0.0202(4) 0.0271(4) 0.0238(4) 0.0092(4) 0.0008(3) -0.0007(3)
C35 0.0263(4) 0.0269(5) 0.0252(5) 0.0080(4) -0.0014(3) -0.0006(3)
C36 0.0256(5) 0.0378(6) 0.0385(6) 0.0129(5) -0.0053(4) -0.0074(4)
C37 0.0129(3) 0.0222(4) 0.0206(4) 0.0057(4) 0.0037(3) -0.0005(3)
C38 0.0125(3) 0.0221(4) 0.0216(4) 0.0054(4) 0.0052(3) 0.0006(3)
C39 0.0123(3) 0.0231(4) 0.0216(4) 0.0074(4) 0.0042(3) 0.0011(3)
C40 0.0127(3) 0.0227(4) 0.0205(4) 0.0073(4) 0.0051(3) 0.0005(3)
C41 0.0125(3) 0.0255(4) 0.0214(4) 0.0080(4) 0.0039(3) 0.0001(3)
C42 0.0141(3) 0.0259(4) 0.0266(4) 0.0100(4) 0.0044(3) 0.0033(3)
C43 0.0146(3) 0.0233(4) 0.0270(4) 0.0079(4) 0.0061(3) 0.0027(3)
C44 0.0139(3) 0.0322(5) 0.0257(4) 0.0114(4) 0.0013(3) 0.0020(3)
C45 0.0146(3) 0.0332(5) 0.0253(4) 0.0098(4) 0.0015(3) 0.0008(3)
C46 0.0158(3) 0.0326(5) 0.0267(5) 0.0122(4) 0.0003(3) -0.0009(3)
C47 0.0154(3) 0.0325(5) 0.0242(4) 0.0093(4) 0.0018(3) 0.0009(3)
C48 0.0169(4) 0.0306(5) 0.0276(5) 0.0109(4) -0.0012(3) -0.0008(3)
C49 0.0167(4) 0.0291(5) 0.0253(5) 0.0078(4) 0.0011(3) 0.0010(3)
C50 0.0180(4) 0.0286(5) 0.0273(5) 0.0082(4) -0.0008(3) 0.0007(3)
C51 0.0169(4) 0.0286(5) 0.0256(5) 0.0069(4) 0.0014(3) 0.0016(3)
C52 0.0180(4) 0.0291(5) 0.0253(5) 0.0077(4) 0.0003(3) 0.0010(3)
C53 0.0178(4) 0.0331(5) 0.0249(5) 0.0083(4) 0.0006(3) -0.0005(3)
C54 0.0204(4) 0.0397(6) 0.0292(5) 0.0129(5) 0.0000(3) 0.0013(4)
C55 0.0205(4) 0.0543(7) 0.0312(5) 0.0167(5) -0.0022(4) -0.0025(4)
C56 0.0125(3) 0.0227(4) 0.0190(4) 0.0037(4) 0.0048(3) 0.0005(3)
C57 0.0145(3) 0.0205(4) 0.0192(4) 0.0044(3) 0.0052(3) 0.0001(3)
C58 0.0140(3) 0.0225(4) 0.0174(4) 0.0054(3) 0.0043(3) 0.0009(3)
C59 0.0132(3) 0.0228(4) 0.0189(4) 0.0045(4) 0.0039(3) -0.0005(3)
C60 0.0158(3) 0.0212(4) 0.0236(4) 0.0052(4) 0.0047(3) 0.0003(3)
C61 0.0141(3) 0.0232(4) 0.0226(4) 0.0054(4) 0.0047(3) 0.0019(3)
C62 0.0161(3) 0.0220(4) 0.0250(4) 0.0070(4) 0.0035(3) -0.0018(3)
C63 0.0160(3) 0.0248(4) 0.0237(4) 0.0074(4) 0.0041(3) -0.0026(3)
C64 0.0168(3) 0.0272(4) 0.0237(4) 0.0075(4) 0.0034(3) -0.0032(3)
C65 0.0168(3) 0.0254(4) 0.0235(4) 0.0064(4) 0.0032(3) -0.0021(3)
C66 0.0187(4) 0.0253(4) 0.0241(4) 0.0068(4) 0.0028(3) -0.0013(3)
C67 0.0180(4) 0.0268(4) 0.0235(4) 0.0048(4) 0.0025(3) 0.0005(3)
C68 0.0198(4) 0.0268(4) 0.0252(5) 0.0070(4) 0.0029(3) 0.0021(3)
C69 0.0194(4) 0.0294(5) 0.0242(4) 0.0067(4) 0.0023(3) 0.0023(3)
C70 0.0229(4) 0.0296(5) 0.0257(5) 0.0087(4) 0.0035(3) 0.0053(3)
C71 0.0233(4) 0.0305(5) 0.0250(5) 0.0071(4) -0.0002(3) 0.0039(3)
C72 0.0322(5) 0.0344(5) 0.0263(5) 0.0073(5) -0.0007(4) 0.0096(4)
C73 0.0312(5) 0.0382(6) 0.0369(6) 0.0082(5) -0.0087(4) 0.0036(4)
C74 0.0146(3) 0.0228(4) 0.0203(4) 0.0070(4) 0.0033(3) 0.0010(3)
N1 0.0131(3) 0.0228(4) 0.0219(4) 0.0047(3) 0.0039(2) 0.0012(2)
N2 0.0130(3) 0.0227(3) 0.0218(4) 0.0043(3) 0.0037(2) 0.0010(2)
N3 0.0125(3) 0.0231(4) 0.0233(4) 0.0049(3) 0.0051(2) 0.0017(2)
N4 0.0126(3) 0.0237(4) 0.0216(4) 0.0060(3) 0.0045(2) 0.0006(2)
O1 0.0115(2) 0.0319(3) 0.0212(3) 0.0066(3) 0.0016(2) -0.0013(2)
O2 0.0137(3) 0.0363(4) 0.0193(3) 0.0090(3) 0.0019(2) 0.0011(2)
O3 0.0128(2) 0.0284(3) 0.0234(3) 0.0070(3) -0.0001(2) 0.0015(2)
O4 0.0129(2) 0.0219(3) 0.0264(3) 0.0070(3) 0.0016(2) -0.0019(2)

loop_
_atom_type_symbol
_atom_type_description
_atom_type_scat_dispersion_real
_atom_type_scat_dispersion_imag
_atom_type_scat_source
C C 0.0019 0.0015 'International Tables Vol C Tables 4.2.6.8 and 6.1.1.4, and Sasaki (1989)'
H H 0.0000 0.0000 'International Tables Vol C Tables 4.2.6.8 and 6.1.1.4'
N N 0.0037 0.0031 'International Tables Vol C Tables 4.2.6.8 and 6.1.1.4, and Sasaki (1989)'
O O 0.0071 0.0057 'International Tables Vol C Tables 4.2.6.8 and 6.1.1.4, and Sasaki (1989)'

loop_
_geom_angle_atom_site_label_1
_geom_angle_atom_site_label_2
_geom_angle_atom_site_label_3
_geom_angle
C6 C1 C2 119.27(8)
C6 C1 N1 117.96(8)
C2 C1 N1 122.50(7)
C3 C2 C1 122.42(7)
C3 C2 H2 118.8
C1 C2 H2 118.8
C2 C3 C4 117.61(8)
C2 C3 C74 119.84(7)
C4 C3 C74 122.51(7)
O1 C4 C5 123.48(7)
O1 C4 C3 116.10(8)
C5 C4 C3 120.41(8)
C6 C5 C4 120.57(7)
C6 C5 H5 119.7
C4 C5 H5 119.7
C1 C6 C5 119.65(8)
C1 C6 H6 120.2
C5 C6 H6 120.2
O1 C7 C8 107.78(7)
O1 C7 H7A 110.2
C8 C7 H7A 110.2
O1 C7 H7B 110.2
C8 C7 H7B 110.2
H7A C7 H7B 108.5
C7 C8 C9 111.18(8)
C7 C8 H8A 109.4
C9 C8 H8A 109.4
C7 C8 H8B 109.4
C9 C8 H8B 109.4
H8A C8 H8B 108.0
C10 C9 C8 112.96(8)
C10 C9 H9A 109.0
C8 C9 H9A 109.0
C10 C9 H9B 109.0
C8 C9 H9B 109.0
H9A C9 H9B 107.8
C9 C10 C11 114.40(8)
C9 C10 H10A 108.7
C11 C10 H10A 108.7
C9 C10 H10B 108.7
C11 C10 H10B 108.7
H10A C10 H10B 107.6
C12 C11 C10 111.72(8)
C12 C11 H11A 109.3
C10 C11 H11A 109.3
C12 C11 H11B 109.3
C10 C11 H11B 109.3
H11A C11 H11B 107.9
C11 C12 C13 115.41(8)
C11 C12 H12A 108.4
C13 C12 H12A 108.4
C11 C12 H12B 108.4
C13 C12 H12B 108.4
H12A C12 H12B 107.5
C14 C13 C12 111.62(8)
C14 C13 H13A 109.3
C12 C13 H13A 109.3
C14 C13 H13B 109.3
C12 C13 H13B 109.3
H13A C13 H13B 108.0
C15 C14 C13 114.62(8)
C15 C14 H14A 108.6
C13 C14 H14A 108.6
C15 C14 H14B 108.6
C13 C14 H14B 108.6
H14A C14 H14B 107.6
C14 C15 C16 113.13(8)
C14 C15 H15A 109.0
C16 C15 H15A 109.0
C14 C15 H15B 109.0
C16 C15 H15B 109.0
H15A C15 H15B 107.8
C17 C16 C15 112.78(8)
C17 C16 H16A 109.0
C15 C16 H16A 109.0
C17 C16 H16B 109.0
C15 C16 H16B 109.0
H16A C16 H16B 107.8
C16 C17 C18 113.92(8)
C16 C17 H17A 108.8
C18 C17 H17A 108.8
C16 C17 H17B 108.8
C18 C17 H17B 108.8
H17A C17 H17B 107.7
C17 C18 H18A 109.5
C17 C18 H18B 109.5
H18A C18 H18B 109.5
C17 C18 H18C 109.5
H18A C18 H18C 109.5
H18B C18 H18C 109.5
C24 C19 C20 119.63(7)
C24 C19 N2 126.64(7)
C20 C19 N2 113.44(8)
C21 C20 C19 121.94(8)
C21 C20 H20 119.0
C19 C20 H20 119.0
C20 C21 C22 117.47(7)
C20 C21 C37 120.90(8)
C22 C21 C37 121.29(7)
O2 C22 C23 124.09(8)
O2 C22 C21 114.84(7)
C23 C22 C21 121.06(7)
C24 C23 C22 120.10(8)
C24 C23 H23 120.0
C22 C23 H23 120.0
C23 C24 C19 119.54(7)
C23 C24 H24 120.2
C19 C24 H24 120.2
O2 C25 C26 103.96(7)
O2 C25 H25A 111.0
C26 C25 H25A 111.0
O2 C25 H25B 111.0
C26 C25 H25B 111.0
H25A C25 H25B 109.0
C25 C26 C27 116.04(7)
C25 C26 H26A 108.3
C27 C26 H26A 108.3
C25 C26 H26B 108.3
C27 C26 H26B 108.3
H26A C26 H26B 107.4
C26 C27 C28 109.18(7)
C26 C27 H27A 109.8
C28 C27 H27A 109.8
C26 C27 H27B 109.8
C28 C27 H27B 109.8
H27A C27 H27B 108.3
C29 C28 C27 116.45(8)
C29 C28 H28A 108.2
C27 C28 H28A 108.2
C29 C28 H28B 108.2
C27 C28 H28B 108.2
H28A C28 H28B 107.3
C28 C29 C30 110.53(7)
C28 C29 H29A 109.5
C30 C29 H29A 109.5
C28 C29 H29B 109.5
C30 C29 H29B 109.5
H29A C29 H29B 108.1
C31 C30 C29 115.69(8)
C31 C30 H30A 108.4
C29 C30 H30A 108.4
C31 C30 H30B 108.4
C29 C30 H30B 108.4
H30A C30 H30B 107.4
C30 C31 C32 111.01(8)
C30 C31 H31A 109.4
C32 C31 H31A 109.4
C30 C31 H31B 109.4
C32 C31 H31B 109.4
H31A C31 H31B 108.0
C33 C32 C31 115.45(8)
C33 C32 H32A 108.4
C31 C32 H32A 108.4
C33 C32 H32B 108.4
C31 C32 H32B 108.4
H32A C32 H32B 107.5
C34 C33 C32 111.08(8)
C34 C33 H33A 109.4
C32 C33 H33A 109.4
C34 C33 H33B 109.4
C32 C33 H33B 109.4
H33A C33 H33B 108.0
C35 C34 C33 115.86(8)
C35 C34 H34A 108.3
C33 C34 H34A 108.3
C35 C34 H34B 108.3
C33 C34 H34B 108.3
H34A C34 H34B 107.4
C34 C35 C36 111.08(9)
C34 C35 H35A 109.4
C36 C35 H35A 109.4
C34 C35 H35B 109.4
C36 C35 H35B 109.4
H35A C35 H35B 108.0
C35 C36 H36A 109.5
C35 C36 H36B 109.5
H36A C36 H36B 109.5
C35 C36 H36C 109.5
H36A C36 H36C 109.5
H36B C36 H36C 109.5
C21 C37 C40 109.83(7)
C21 C37 H37A 109.7
C40 C37 H37A 109.7
C21 C37 H37B 109.7
C40 C37 H37B 109.7
H37A C37 H37B 108.2
C43 C38 C39 119.40(8)
C43 C38 N3 117.46(8)
C39 C38 N3 122.65(7)
C40 C39 C38 122.40(7)
C40 C39 H39 118.8
C38 C39 H39 118.8
C39 C40 C41 117.49(8)
C39 C40 C37 119.29(7)
C41 C40 C37 123.12(8)
O3 C41 C42 123.35(7)
O3 C41 C40 116.04(8)
C42 C41 C40 120.61(8)
C41 C42 C43 120.44(8)
C41 C42 H42 119.8
C43 C42 H42 119.8
C38 C43 C42 119.59(8)
C38 C43 H43 120.2
C42 C43 H43 120.2
O3 C44 C45 108.20(8)
O3 C44 H44A 110.1
C45 C44 H44A 110.1
O3 C44 H44B 110.1
C45 C44 H44B 110.1
H44A C44 H44B 108.4
C44 C45 C46 110.76(8)
C44 C45 H45A 109.5
C46 C45 H45A 109.5
C44 C45 H45B 109.5
C46 C45 H45B 109.5
H45A C45 H45B 108.1
C45 C46 C47 113.64(8)
C45 C46 H46A 108.8
C47 C46 H46A 108.8
C45 C46 H46B 108.8
C47 C46 H46B 108.8
H46A C46 H46B 107.7
C48 C47 C46 112.18(8)
C48 C47 H47A 109.2
C46 C47 H47A 109.2
C48 C47 H47B 109.2
C46 C47 H47B 109.2
H47A C47 H47B 107.9
C47 C48 C49 114.54(8)
C47 C48 H48A 108.6
C49 C48 H48A 108.6
C47 C48 H48B 108.6
C49 C48 H48B 108.6
H48A C48 H48B 107.6
C50 C49 C48 111.97(8)
C50 C49 H49A 109.2
C48 C49 H49A 109.2
C50 C49 H49B 109.2
C48 C49 H49B 109.2
H49A C49 H49B 107.9
C51 C50 C49 114.65(8)
C51 C50 H50A 108.6
C49 C50 H50A 108.6
C51 C50 H50B 108.6
C49 C50 H50B 108.6
H50A C50 H50B 107.6
C50 C51 C52 112.67(8)
C50 C51 H51A 109.1
C52 C51 H51A 109.1
C50 C51 H51B 109.1
C52 C51 H51B 109.1
H51A C51 H51B 107.8
C53 C52 C51 113.78(8)
C53 C52 H52A 108.8
C51 C52 H52A 108.8
C53 C52 H52B 108.8
C51 C52 H52B 108.8
H52A C52 H52B 107.7
C54 C53 C52 113.19(9)
C54 C53 H53A 108.9
C52 C53 H53A 108.9
C54 C53 H53B 108.9
C52 C53 H53B 108.9
H53A C53 H53B 107.8
C53 C54 C55 112.88(10)
C53 C54 H54A 109.0
C55 C54 H54A 109.0
C53 C54 H54B 109.0
C55 C54 H54B 109.0
H54A C54 H54B 107.8
C54 C55 H55A 109.5
C54 C55 H55B 109.5
H55A C55 H55B 109.5
C54 C55 H55C 109.5
H55A C55 H55C 109.5
H55B C55 H55C 109.5
C61 C56 C57 119.48(7)
C61 C56 N4 125.53(7)
C57 C56 N4 114.34(7)
C58 C57 C56 122.02(8)
C58 C57 H57 119.0
C56 C57 H57 119.0
C57 C58 C59 117.54(7)
C57 C58 C74 120.91(8)
C59 C58 C74 121.10(7)
O4 C59 C60 123.45(8)
O4 C59 C58 115.74(7)
C60 C59 C58 120.78(7)
C61 C60 C59 120.24(8)
C61 C60 H60 119.9
C59 C60 H60 119.9
C60 C61 C56 119.73(8)
C60 C61 H61 120.1
C56 C61 H61 120.1
O4 C62 C63 107.57(7)
O4 C62 H62A 110.2
C63 C62 H62A 110.2
O4 C62 H62B 110.2
C63 C62 H62B 110.2
H62A C62 H62B 108.5
C62 C63 C64 114.72(7)
C62 C63 H63A 108.6
C64 C63 H63A 108.6
C62 C63 H63B 108.6
C64 C63 H63B 108.6
H63A C63 H63B 107.6
C63 C64 C65 111.39(7)
C63 C64 H64A 109.3
C65 C64 H64A 109.3
C63 C64 H64B 109.3
C65 C64 H64B 109.3
H64A C64 H64B 108.0
C66 C65 C64 113.63(7)
C66 C65 H65A 108.8
C64 C65 H65A 108.8
C66 C65 H65B 108.8
C64 C65 H65B 108.8
H65A C65 H65B 107.7
C65 C66 C67 113.30(8)
C65 C66 H66A 108.9
C67 C66 H66A 108.9
C65 C66 H66B 108.9
C67 C66 H66B 108.9
H66A C66 H66B 107.7
C66 C67 C68 114.19(8)
C66 C67 H67A 108.7
C68 C67 H67A 108.7
C66 C67 H67B 108.7
C68 C67 H67B 108.7
H67A C67 H67B 107.6
C69 C68 C67 112.57(8)
C69 C68 H68A 109.1
C67 C68 H68A 109.1
C69 C68 H68B 109.1
C67 C68 H68B 109.1
H68A C68 H68B 107.8
C68 C69 C70 115.02(8)
C68 C69 H69A 108.5
C70 C69 H69A 108.5
C68 C69 H69B 108.5
C70 C69 H69B 108.5
H69A C69 H69B 107.5
C71 C70 C69 112.11(8)
C71 C70 H70A 109.2
C69 C70 H70A 109.2
C71 C70 H70B 109.2
C69 C70 H70B 109.2
H70A C70 H70B 107.9
C72 C71 C70 115.19(9)
C72 C71 H71A 108.5
C70 C71 H71A 108.5
C72 C71 H71B 108.5
C70 C71 H71B 108.5
H71A C71 H71B 107.5
C71 C72 C73 112.01(10)
C71 C72 H72A 109.2
C73 C72 H72A 109.2
C71 C72 H72B 109.2
C73 C72 H72B 109.2
H72A C72 H72B 107.9
C72 C73 H73A 109.5
C72 C73 H73B 109.5
H73A C73 H73B 109.5
C72 C73 H73C 109.5
H73A C73 H73C 109.5
H73B C73 H73C 109.5
C58 C74 C3 110.11(7)
C58 C74 H74A 109.6
C3 C74 H74A 109.6
C58 C74 H74B 109.6
C3 C74 H74B 109.6
H74A C74 H74B 108.2
N2 N1 C1 111.86(7)
N1 N2 C19 116.12(7)
N4 N3 C38 112.41(7)
N3 N4 C56 115.20(7)
C4 O1 C7 117.76(7)
C22 O2 C25 120.75(7)
C41 O3 C44 117.63(7)
C59 O4 C62 117.43(6)

loop_
_geom_bond_atom_site_label_1
_geom_bond_atom_site_label_2
_geom_bond_distance
C1 C6 1.3927(10)
C1 C2 1.3956(13)
C1 N1 1.4285(11)
C2 C3 1.3867(11)
C2 H2 0.9500
C3 C4 1.4156(11)
C3 C74 1.5282(13)
C4 O1 1.3638(10)
C4 C5 1.3948(13)
C5 C6 1.3942(12)
C5 H5 0.9500
C6 H6 0.9500
C7 O1 1.4372(9)
C7 C8 1.5145(13)
C7 H7A 0.9900
C7 H7B 0.9900
C8 C9 1.5306(11)
C8 H8A 0.9900
C8 H8B 0.9900
C9 C10 1.5277(13)
C9 H9A 0.9900
C9 H9B 0.9900
C10 C11 1.5280(11)
C10 H10A 0.9900
C10 H10B 0.9900
C11 C12 1.5248(13)
C11 H11A 0.9900
C11 H11B 0.9900
C12 C13 1.5293(12)
C12 H12A 0.9900
C12 H12B 0.9900
C13 C14 1.5276(13)
C13 H13A 0.9900
C13 H13B 0.9900
C14 C15 1.5240(12)
C14 H14A 0.9900
C14 H14B 0.9900
C15 C16 1.5293(13)
C15 H15A 0.9900
C15 H15B 0.9900
C16 C17 1.5244(12)
C16 H16A 0.9900
C16 H16B 0.9900
C17 C18 1.5281(13)
C17 H17A 0.9900
C17 H17B 0.9900
C18 H18A 0.9800
C18 H18B 0.9800
C18 H18C 0.9800
C19 C24 1.3941(12)
C19 C20 1.4002(11)
C19 N2 1.4182(10)
C20 C21 1.3889(11)
C20 H20 0.9500
C21 C22 1.4071(12)
C21 C37 1.5221(11)
C22 O2 1.3579(9)
C22 C23 1.4024(11)
C23 C24 1.3909(11)
C23 H23 0.9500
C24 H24 0.9500
C25 O2 1.4324(11)
C25 C26 1.5143(11)
C25 H25A 0.9900
C25 H25B 0.9900
C26 C27 1.5241(12)
C26 H26A 0.9900
C26 H26B 0.9900
C27 C28 1.5294(11)
C27 H27A 0.9900
C27 H27B 0.9900
C28 C29 1.5247(12)
C28 H28A 0.9900
C28 H28B 0.9900
C29 C30 1.5280(12)
C29 H29A 0.9900
C29 H29B 0.9900
C30 C31 1.5268(13)
C30 H30A 0.9900
C30 H30B 0.9900
C31 C32 1.5274(12)
C31 H31A 0.9900
C31 H31B 0.9900
C32 C33 1.5271(13)
C32 H32A 0.9900
C32 H32B 0.9900
C33 C34 1.5271(12)
C33 H33A 0.9900
C33 H33B 0.9900
C34 C35 1.5242(13)
C34 H34A 0.9900
C34 H34B 0.9900
C35 C36 1.5285(15)
C35 H35A 0.9900
C35 H35B 0.9900
C36 H36A 0.9800
C36 H36B 0.9800
C36 H36C 0.9800
C37 C40 1.5264(13)
C37 H37A 0.9900
C37 H37B 0.9900
C38 C43 1.3906(11)
C38 C39 1.3952(13)
C38 N3 1.4302(11)
C39 C40 1.3886(11)
C39 H39 0.9500
C40 C41 1.4134(11)
C41 O3 1.3720(10)
C41 C42 1.3950(13)
C42 C43 1.3965(12)
C42 H42 0.9500
C43 H43 0.9500
C44 O3 1.4349(10)
C44 C45 1.5151(13)
C44 H44A 0.9900
C44 H44B 0.9900
C45 C46 1.5277(12)
C45 H45A 0.9900
C45 H45B 0.9900
C46 C47 1.5295(13)
C46 H46A 0.9900
C46 H46B 0.9900
C47 C48 1.5280(12)
C47 H47A 0.9900
C47 H47B 0.9900
C48 C49 1.5284(13)
C48 H48A 0.9900
C48 H48B 0.9900
C49 C50 1.5275(12)
C49 H49A 0.9900
C49 H49B 0.9900
C50 C51 1.5272(13)
C50 H50A 0.9900
C50 H50B 0.9900
C51 C52 1.5278(12)
C51 H51A 0.9900
C51 H51B 0.9900
C52 C53 1.5272(13)
C52 H52A 0.9900
C52 H52B 0.9900
C53 C54 1.5264(13)
C53 H53A 0.9900
C53 H53B 0.9900
C54 C55 1.5281(15)
C54 H54A 0.9900
C54 H54B 0.9900
C55 H55A 0.9800
C55 H55B 0.9800
C55 H55C 0.9800
C56 C61 1.3936(12)
C56 C57 1.4002(11)
C56 N4 1.4192(10)
C57 C58 1.3903(10)
C57 H57 0.9500
C58 C59 1.4099(12)
C58 C74 1.5184(11)
C59 O4 1.3593(9)
C59 C60 1.4033(11)
C60 C61 1.3889(11)
C60 H60 0.9500
C61 H61 0.9500
C62 O4 1.4378(10)
C62 C63 1.5142(11)
C62 H62A 0.9900
C62 H62B 0.9900
C63 C64 1.5238(13)
C63 H63A 0.9900
C63 H63B 0.9900
C64 C65 1.5291(11)
C64 H64A 0.9900
C64 H64B 0.9900
C65 C66 1.5222(13)
C65 H65A 0.9900
C65 H65B 0.9900
C66 C67 1.5281(12)
C66 H66A 0.9900
C66 H66B 0.9900
C67 C68 1.5295(13)
C67 H67A 0.9900
C67 H67B 0.9900
C68 C69 1.5269(12)
C68 H68A 0.9900
C68 H68B 0.9900
C69 C70 1.5270(13)
C69 H69A 0.9900
C69 H69B 0.9900
C70 C71 1.5256(13)
C70 H70A 0.9900
C70 H70B 0.9900
C71 C72 1.5221(14)
C71 H71A 0.9900
C71 H71B 0.9900
C72 C73 1.5297(16)
C72 H72A 0.9900
C72 H72B 0.9900
C73 H73A 0.9800
C73 H73B 0.9800
C73 H73C 0.9800
C74 H74A 0.9900
C74 H74B 0.9900
N1 N2 1.2661(10)
N3 N4 1.2675(10)

loop_
_geom_hbond_atom_site_label_D
_geom_hbond_atom_site_label_H
_geom_hbond_atom_site_label_A
_geom_hbond_distance_DH
_geom_hbond_distance_HA
_geom_hbond_distance_DA
_geom_hbond_angle_DHA
C37 H37A O2 0.99 2.37 2.7754(11) 103.5
C37 H37A O3 0.99 2.41 2.8543(10) 106.7
C74 H74A O1 0.99 2.39 2.8390(10) 106.5
C74 H74A O4 0.99 2.41 2.7912(11) 102.3

loop_
_geom_torsion_atom_site_label_1
_geom_torsion_atom_site_label_2
_geom_torsion_atom_site_label_3
_geom_torsion_atom_site_label_4
_geom_torsion
C6 C1 C2 C3 -1.13(13)
N1 C1 C2 C3 172.75(8)
C1 C2 C3 C4 2.84(12)
C1 C2 C3 C74 -174.85(8)
C2 C3 C4 O1 178.17(7)
C74 C3 C4 O1 -4.20(12)
C2 C3 C4 C5 -2.31(12)
C74 C3 C4 C5 175.32(8)
O1 C4 C5 C6 179.59(8)
C3 C4 C5 C6 0.10(13)
C2 C1 C6 C5 -1.18(13)
N1 C1 C6 C5 -175.34(8)
C4 C5 C6 C1 1.67(13)
O1 C7 C8 C9 -176.62(7)
C7 C8 C9 C10 -172.92(8)
C8 C9 C10 C11 176.08(8)
C9 C10 C11 C12 172.48(8)
C10 C11 C12 C13 177.87(8)
C11 C12 C13 C14 169.69(9)
C12 C13 C14 C15 -178.99(9)
C13 C14 C15 C16 174.68(9)
C14 C15 C16 C17 179.82(8)
C15 C16 C17 C18 176.92(9)
C24 C19 C20 C21 4.26(13)
N2 C19 C20 C21 -169.93(8)
C19 C20 C21 C22 -5.78(13)
C19 C20 C21 C37 167.63(8)
C20 C21 C22 O2 -178.01(8)
C37 C21 C22 O2 8.60(12)
C20 C21 C22 C23 2.90(13)
C37 C21 C22 C23 -170.49(8)
O2 C22 C23 C24 -177.51(8)
C21 C22 C23 C24 1.49(14)
C22 C23 C24 C19 -3.13(14)
C20 C19 C24 C23 0.34(13)
N2 C19 C24 C23 173.69(8)
O2 C25 C26 C27 -179.41(8)
C25 C26 C27 C28 -177.14(8)
C26 C27 C28 C29 -179.55(8)
C27 C28 C29 C30 -178.88(8)
C28 C29 C30 C31 174.47(8)
C29 C30 C31 C32 -178.89(8)
C30 C31 C32 C33 171.41(8)
C31 C32 C33 C34 -176.40(8)
C32 C33 C34 C35 -174.14(8)
C33 C34 C35 C36 179.31(9)
C20 C21 C37 C40 -77.88(10)
C22 C21 C37 C40 95.28(10)
C43 C38 C39 C40 -1.07(13)
N3 C38 C39 C40 170.68(8)
C38 C39 C40 C41 2.92(12)
C38 C39 C40 C37 -173.50(8)
C21 C37 C40 C39 58.23(10)
C21 C37 C40 C41 -117.98(8)
C39 C40 C41 O3 176.62(7)
C37 C40 C41 O3 -7.11(11)
C39 C40 C41 C42 -2.65(12)
C37 C40 C41 C42 173.62(8)
O3 C41 C42 C43 -178.63(8)
C40 C41 C42 C43 0.59(13)
C39 C38 C43 C42 -1.11(13)
N3 C38 C43 C42 -173.29(8)
C41 C42 C43 C38 1.34(13)
O3 C44 C45 C46 175.37(7)
C44 C45 C46 C47 -179.70(8)
C45 C46 C47 C48 179.47(8)
C46 C47 C48 C49 -178.44(8)
C47 C48 C49 C50 178.52(8)
C48 C49 C50 C51 -176.95(8)
C49 C50 C51 C52 179.45(8)
C50 C51 C52 C53 176.22(8)
C51 C52 C53 C54 -178.47(8)
C52 C53 C54 C55 176.48(9)
C61 C56 C57 C58 4.13(13)
N4 C56 C57 C58 -167.15(8)
C56 C57 C58 C59 -4.99(13)
C56 C57 C58 C74 167.40(8)
C57 C58 C59 O4 -179.62(8)
C74 C58 C59 O4 8.00(12)
C57 C58 C59 C60 1.92(13)
C74 C58 C59 C60 -170.46(8)
O4 C59 C60 C61 -176.35(8)
C58 C59 C60 C61 1.98(13)
C59 C60 C61 C56 -2.92(14)
C57 C56 C61 C60 -0.05(13)
N4 C56 C61 C60 170.18(8)
O4 C62 C63 C64 70.09(10)
C62 C63 C64 C65 175.65(8)
C63 C64 C65 C66 -177.74(8)
C64 C65 C66 C67 -177.52(8)
C65 C66 C67 C68 179.47(8)
C66 C67 C68 C69 -178.41(8)
C67 C68 C69 C70 -177.82(8)
C68 C69 C70 C71 178.48(8)
C69 C70 C71 C72 -179.04(9)
C70 C71 C72 C73 -178.98(9)
C57 C58 C74 C3 -79.94(9)
C59 C58 C74 C3 92.19(10)
C2 C3 C74 C58 51.45(10)
C4 C3 C74 C58 -126.12(8)
C6 C1 N1 N2 -167.12(8)
C2 C1 N1 N2 18.92(11)
C1 N1 N2 C19 -170.46(7)
C24 C19 N2 N1 2.04(14)
C20 C19 N2 N1 175.75(7)
C43 C38 N3 N4 -174.95(8)
C39 C38 N3 N4 13.15(12)
C38 N3 N4 C56 -167.20(7)
C61 C56 N4 N3 6.05(13)
C57 C56 N4 N3 176.72(7)
C5 C4 O1 C7 -1.69(12)
C3 C4 O1 C7 177.82(7)
C8 C7 O1 C4 175.47(7)
C23 C22 O2 C25 -2.68(13)
C21 C22 O2 C25 178.26(8)
C26 C25 O2 C22 -176.22(8)
C42 C41 O3 C44 -2.31(12)
C40 C41 O3 C44 178.44(7)
C45 C44 O3 C41 175.48(7)
C60 C59 O4 C62 3.12(13)
C58 C59 O4 C62 -175.29(8)
C63 C62 O4 C59 175.69(7)
